data_2311617
loop_
_publ_author_name
'Mata, Ignasi'
'Espinosa, Enrique'
'Molins, Elies'
'Veintemillas, Sabino'
'Maniukiewicz, Waldemar'
'Lecomte, Claude'
'Cousson, Alain'
'Paulus, Werner'

_publ_section_title
;
 Contributions to the application of the transferability principle and the
 multipolar modeling of H atoms: electron-density study of L-histidinium
 dihydrogen orthophosphate orthophosphoric acid. I.
;
_journal_coeditor_code SH5044
_journal_issue 'Pt 5'
_journal_name_full 'Acta crystallographica. Section A, Foundations of crystallography'
_journal_page_first 365
_journal_page_last 378
_journal_paper_doi 10.1107/S0108767306025141
_journal_volume 62
_journal_year 2006
_chemical_formula_moiety 'C6 H10 N3 O2, H3 O4 P, H2 O4 P'
_chemical_formula_sum 'C6 H15 N3 O10 P2'
_chemical_formula_weight 351.085
_space_group_IT_number 4
_space_group_name_Hall 'P 2yb'
_space_group_name_H-M_alt 'P 1 21 1'
_symmetry_cell_setting monoclinic
_symmetry_space_group_name_Hall 'P 2yb'
_symmetry_space_group_name_H-M 'P 1 21 1'
_cell_angle_alpha 90
_cell_angle_beta 111.35(2)
_cell_angle_gamma 90
_cell_formula_units_Z 2
_cell_length_a 9.155(2)
_cell_length_b 8.9130(10)
_cell_length_c 8.806(2)
_cell_measurement_reflns_used 25
_cell_measurement_temperature 294.0(10)
_cell_measurement_theta_max 19
_cell_measurement_theta_min 12
_cell_volume 669.2(2)
_computing_cell_refinement 'CAD-4 (Enraf Nonius, 1989)'
_computing_data_collection 'CAD-4 (Enraf Nonius, 1989)'
_computing_data_reduction 'DREADD (Blessing 1987)'
_computing_structure_refinement 'MOLLY (Hansen & Coppens, 1978)'
_diffrn_measured_fraction_theta_full .99
_diffrn_measured_fraction_theta_max .43
_diffrn_measurement_device '\k-geometry diffractometer'
_diffrn_measurement_method 'profile data from \w/2\q scans'
_diffrn_radiation_type MoK\a
_diffrn_radiation_wavelength 0.71073
_diffrn_reflns_av_R_equivalents 0.054
_diffrn_reflns_limit_h_max 22
_diffrn_reflns_limit_h_min -22
_diffrn_reflns_limit_k_max 19
_diffrn_reflns_limit_k_min -19
_diffrn_reflns_limit_l_max 20
_diffrn_reflns_limit_l_min -17
_diffrn_reflns_number 24122
_diffrn_reflns_theta_full 43.0
_diffrn_reflns_theta_max 71.4
_diffrn_standards_decay_% 8
_diffrn_standards_interval_count 718
_diffrn_standards_interval_time 60
_diffrn_standards_number 3
_exptl_absorpt_coefficient_mu 0.372
_exptl_absorpt_correction_T_max 0.938
_exptl_absorpt_correction_T_min 0.870
_exptl_absorpt_correction_type gaussian
_exptl_absorpt_process_details '(DeTitta, 1985)'
_exptl_crystal_colour colourless
_exptl_crystal_density_diffrn 1.74
_exptl_crystal_density_meas ?
_exptl_crystal_density_method 'not measured'
_exptl_crystal_description prism
_exptl_crystal_F_000 364
_exptl_crystal_size_max 0.50
_exptl_crystal_size_mid 0.30
_exptl_crystal_size_min 0.20
_refine_diff_density_max 0.197
_refine_diff_density_min -0.302
_refine_ls_extinction_method none
_refine_ls_goodness_of_fit_ref 0.75
_refine_ls_hydrogen_treatment constr
_refine_ls_number_parameters 189
_refine_ls_number_reflns 5860
_refine_ls_R_factor_gt 0.023
_refine_ls_shift/su_max 0.00
_refine_ls_structure_factor_coef Fsqd
_refine_ls_weighting_scheme sigma
_refine_ls_wR_factor_ref 0.063
_reflns_number_gt 4033
_reflns_number_total 5860
_reflns_threshold_expression I>3u(I)
_cod_data_source_file sh5044sup1.cif
_cod_data_source_block LHP-XR-A
_cod_depositor_comments
;
The following automatic conversions were performed:

data item '_symmetry_cell_setting' value 'Monoclinic' was changed to
'monoclinic' in accordance with the
/home/saulius/struct/COD-crude-data/automatic-downloads/DataCite-retrospective/IUCr/depositions/lib/dictionaries/cif_core.dic
dictionary named 'cif_core.dic' version 2.4.2 last updated on
2011-04-26.

data item '_exptl_crystal_density_meas' value 'not measured' was
changed to '?' -- the value is perceived as not measured.

Automatic conversion script
Id: cif_fix_values 7556 2019-12-06 15:28:31Z antanas 
;
_cod_original_sg_symbol_H-M 'P 21'
_cod_database_code 2311617

loop_
_symmetry_equiv_pos_as_xyz
'x, y, z'
'-x, y+1/2, -z'

loop_
_atom_site_type_symbol
_atom_site_label
_atom_site_fract_x
_atom_site_fract_y
_atom_site_fract_z
_atom_site_U_iso_or_equiv
_atom_site_adp_type
_atom_site_calc_flag
P P1 0.59350(3) 0.11024000 0.99100(2) 0.0237 Uani d
O O11 0.50344(8) 0.12308(9) 0.80991(7) 0.0273 Uani d
O O12 0.54329(13) 0.22475(11) 1.08986(9) 0.0661 Uani d
O O13 0.57666(11) -0.04611(10) 1.05992(9) 0.0351 Uani d
O O14 0.77016(9) 0.13356(12) 1.02067(9) 0.0365 Uani d
P P2 0.55061(3) 0.30458(4) 0.47160(2) 0.0253 Uani d
O O21 0.37665(8) 0.31048(12) 0.41511(8) 0.0287 Uani d
O O22 0.63348(9) 0.28631(12) 0.65744(8) 0.0331 Uani d
O O23 0.60889(13) 0.17021(13) 0.39509(10) 0.0615 Uani d
O O24 0.62685(10) 0.44919(13) 0.43724(11) 0.0436 Uani d
O O1 1.00866(12) 0.84795(10) 0.66641(10) 0.0339 Uani d
O O2 1.06399(9) 0.60422(9) 0.67480(8) 0.0325 Uani d
C C1 0.99972(9) 0.72250(10) 0.60375(8) 0.0209 Uani d
N N1 0.78771(8) 0.83688(10) 0.37653(8) 0.0270 Uani d
C C2 0.89932(9) 0.70869(9) 0.42198(8) 0.0190 Uani d
C C3 1.00456(10) 0.71105(11) 0.32016(9) 0.0248 Uani d
C C4 0.91860(10) 0.67892(10) 0.14386(9) 0.0267 Uani d
N N5 0.87065(11) 0.53619(10) 0.08562(9) 0.0317 Uani d
C C6 0.79681(13) 0.54170(14) -0.07538(11) 0.0332 Uani d
N N7 0.79569(10) 0.68271(12) -0.12342(9) 0.0383 Uani d
C C8 0.87061(11) 0.77070(11) 0.01163(11) 0.0388 Uani d
H H1A 0.71044000 0.83346000 0.25715000 0.0327 Uiso d
H H1B 0.72602000 0.84402000 0.45375000 0.0327 Uiso d
H H1C 0.84863000 0.93604000 0.38613000 0.0327 Uiso d
H H2 0.83123000 0.60421000 0.40297000 0.0212 Uiso d
H H3A 1.10003000 0.62923000 0.36945000 0.0266 Uiso d
H H3B 1.06419000 0.81988000 0.33232000 0.0266 Uiso d
H H5 0.89483000 0.44395000 0.15694000 0.0309 Uiso d
H H6 0.74425000 0.44999000 -0.15652000 0.0358 Uiso d
H H7 0.73946000 0.72655000 -0.23523000 0.0343 Uiso d
H H8 0.88218000 0.89029000 0.00260000 0.0322 Uiso d
H H13 0.52607000 -0.13041000 0.99125000 0.0470 Uiso d
H H14 0.83863000 0.12845000 1.13440000 0.0507 Uiso d
H H22 0.58335000 0.22353000 0.71423000 0.0485 Uiso d
H H23 0.58840000 0.18595000 0.28016000 0.0636 Uiso d
H H24 0.57276000 0.50515000 0.33814000 0.0560 Uiso d

loop_
_atom_site_aniso_label
_atom_site_aniso_U_11
_atom_site_aniso_U_22
_atom_site_aniso_U_33
_atom_site_aniso_U_12
_atom_site_aniso_U_13
_atom_site_aniso_U_23
P1 0.02703(8) 0.01826(8) 0.01133(6) 0.00102(7) 0.00522(6) 0.00144(6)
O11 0.0325(3) 0.0276(3) 0.01274(17) -0.0028(3) 0.00286(18) 0.0019(2)
O12 0.0723(6) 0.0335(4) 0.0214(3) 0.0253(4) 0.0211(4) 0.0048(3)
O13 0.0501(4) 0.0221(3) 0.0218(3) -0.0087(3) 0.0025(3) 0.0063(2)
O14 0.0299(3) 0.0498(6) 0.0217(3) -0.0088(3) 0.0057(2) 0.0030(3)
P2 0.02318(8) 0.02886(10) 0.01352(6) -0.00307(8) 0.00663(6) 0.00035(7)
O21 0.0232(2) 0.0437(4) 0.0206(2) -0.0062(3) 0.00693(19) -0.0088(3)
O22 0.0353(3) 0.0477(5) 0.0141(2) -0.0122(3) 0.0053(2) 0.0016(3)
O23 0.0564(5) 0.0453(5) 0.0254(3) 0.0186(4) 0.0187(4) 0.0031(3)
O24 0.0331(4) 0.0434(5) 0.0356(4) -0.0119(3) 0.0036(3) 0.0157(4)
O1 0.0553(5) 0.0239(3) 0.0208(3) 0.0064(3) -0.0069(3) -0.0082(2)
O2 0.0380(3) 0.0249(3) 0.0175(2) 0.0075(3) 0.0008(2) -0.0003(2)
C1 0.0229(3) 0.0206(3) 0.0133(2) -0.0000(2) 0.0022(2) -0.0019(2)
N1 0.0210(2) 0.0291(3) 0.0151(2) 0.0026(2) 0.00404(18) 0.0026(2)
C2 0.0192(3) 0.0210(3) 0.0128(2) -0.0031(2) 0.00299(19) -0.0008(2)
C3 0.0208(3) 0.0291(4) 0.0166(2) -0.0015(3) 0.0058(2) -0.0027(3)
C4 0.0244(3) 0.0232(3) 0.0143(2) 0.0032(3) 0.0066(2) 0.0012(2)
N5 0.0384(4) 0.0235(3) 0.0152(2) 0.0030(3) 0.0044(2) 0.0013(2)
C6 0.0393(5) 0.0346(5) 0.0157(3) 0.0019(4) 0.0028(3) -0.0033(3)
N7 0.0304(3) 0.0407(5) 0.0146(2) 0.0084(3) 0.0054(2) 0.0067(3)
C8 0.0317(4) 0.0266(4) 0.0222(3) 0.0061(3) 0.0115(3) 0.0073(3)

loop_
_geom_angle_atom_site_label_1
_geom_angle_atom_site_label_2
_geom_angle_atom_site_label_3
_geom_angle
O11 P1 O12 113.08(5)
O11 P1 O13 112.82(4)
O11 P1 O14 107.58(4)
O12 P1 O13 106.62(5)
O12 P1 O14 109.11(6)
O13 P1 O14 107.45(5)
P1 O13 H13 123.050000
P1 O14 H14 114.125000
O21 P2 O22 114.35(4)
O21 P2 O23 112.07(6)
O21 P2 O24 114.19(6)
O22 P2 O23 105.30(5)
O22 P2 O24 102.29(5)
O23 P2 O24 107.78(6)
P2 O22 H22 117.770000
P2 O23 H23 111.893000
P2 O24 H24 119.041000
O1 C1 O2 126.39(7)
O1 C1 C2 117.11(7)
O2 C1 C2 116.50(7)
C2 N1 H1A 113.607000
C2 N1 H1B 110.928000
C2 N1 H1C 109.756000
H1A N1 H1B 109.662000
H1A N1 H1C 104.972000
H1B N1 H1C 107.593000
C1 C2 N1 108.14(6)
C1 C2 C3 110.07(6)
C1 C2 H2 108.560000
N1 C2 C3 110.35(7)
N1 C2 H2 108.298000
C3 C2 H2 111.347000
C2 C3 C4 113.55(6)
C2 C3 H3A 109.747000
C2 C3 H3B 110.481000
C4 C3 H3A 109.043000
C4 C3 H3B 109.039000
H3A C3 H3B 104.583000
C3 C4 N5 122.63(7)
C3 C4 C8 131.33(9)
N5 C4 C8 106.04(7)
C4 N5 C6 109.32(8)
C4 N5 H5 123.431000
C6 N5 H5 127.179000
N5 C6 N7 108.48(9)
N5 C6 H6 127.567000
C6 N7 C8 108.67(7)
C6 N7 H7 128.379000
C8 N7 H7 122.516000
C4 C8 N7 107.49(9)
C4 C8 H8 130.497000
N7 C8 H8 122.009000

loop_
_geom_bond_atom_site_label_1
_geom_bond_atom_site_label_2
_geom_bond_distance
P1 O11 1.5095(6)
P1 O12 1.5173(8)
P1 O13 1.5499(8)
P1 O14 1.5555(8)
P2 O21 1.4865(7)
P2 O22 1.5415(7)
P2 O23 1.5604(9)
P2 O24 1.5472(9)
C1 O1 1.2363(11)
C1 O2 1.2574(11)
C2 C1 1.5333(10)
C2 N1 1.4872(11)
C2 C3 1.5368(11)
C3 C4 1.4906(10)
C4 N5 1.3821(12)
N5 C6 1.3310(11)
C6 N7 1.3249(16)
N7 C8 1.3805(13)
C8 C4 1.3585(11)
N1 H1A 1.032000
N1 H1B 1.032000
N1 H1C 1.032000
C2 H2 1.099000
C3 H3A 1.099000
C3 H3B 1.099000
N5 H5 1.009000
C6 H6 1.077000
N7 H7 1.009000
C8 H8 1.077000
O13 H13 0.967000
O14 H14 0.967000
O22 H22 0.967000
O23 H23 0.967000
O24 H24 0.967000
